data_4508584
loop_
_publ_author_name
'Camerel, Franck'
'Le Helloco, Guillaume'
'Guizouarn, Thierry'
'Jeannin, Olivier'
'Fourmigu\'e, Marc'
'Fr\;ackowiak, Arkadiusz'
'Olejniczak, Iwona'
'\'Swietlik, Roman'
'Marino, Andrea'
'Collet, Eric'
'Toupet, Loic'
'Auban-Senzier, Pascale'
'Canadell, Enric'

_publ_section_title
;
 Correlation between Metal--Insulator Transition and Hydrogen-Bonding
 Network in the Organic Metal
 \d-(BEDT-TTF)4[2,6-Anthracene-bis(sulfonate)]&#x00B7;(H2O)4
;
_journal_issue 11
_journal_name_full 'Crystal Growth &amp; Design'
_journal_page_first 5135
_journal_paper_doi 10.1021/cg401416h
_journal_volume 13
_journal_year 2013
_chemical_formula_moiety 'C14 H8 O6 S2, 4(C10 H8 S8), 4(H2 O)'
_chemical_formula_sum 'C54 H48 O10 S34'
_chemical_formula_weight 1943.27
_chemical_name_common '(ET)4 ABS 4H2O'
_chemical_name_systematic
;
 ?
;
_space_group_IT_number 14
_symmetry_cell_setting monoclinic
_symmetry_space_group_name_Hall '-P 2ybc'
_symmetry_space_group_name_H-M 'P 1 21/c 1'
_atom_sites_solution_hydrogens geom
_atom_sites_solution_primary direct
_atom_sites_solution_secondary difmap
_audit_creation_method SHELXL-97
_cell_angle_alpha 90.00
_cell_angle_beta 106.666(2)
_cell_angle_gamma 90.00
_cell_formula_units_Z 2
_cell_length_a 16.9980(4)
_cell_length_b 13.1085(2)
_cell_length_c 16.7578(4)
_cell_measurement_reflns_used 2488
_cell_measurement_temperature 15(2)
_cell_measurement_theta_max 27.5
_cell_measurement_theta_min 2.91
_cell_volume 3577.09(14)
_computing_cell_refinement 'CrysAlis RED, Oxford Diffraction Ltd.,Version 1.171.35.11'
_computing_data_collection 'CrysAlis CCD, Oxford Diffraction Ltd.,Version 1.171.35.11'
_computing_data_reduction 'CrysAlis RED, Oxford Diffraction Ltd.,Version 1.171.35.11'
_computing_molecular_graphics 'MERCURY 2.4.5(CCDC, 2011)'
_computing_publication_material 'WINGX (Farrugia, 1999)'
_computing_structure_refinement 'SHELXL-97 (Sheldrick, 1997)'
_computing_structure_solution 'SIR-97_(Altomare & al., 1999)'
_diffrn_ambient_temperature 15(2)
_diffrn_detector_area_resol_mean 19.64
_diffrn_measured_fraction_theta_full 0.994
_diffrn_measured_fraction_theta_max 0.994
_diffrn_measurement_device_type 'CCD Saphire 3 Xcalibur'
_diffrn_measurement_method 'omega scan'
_diffrn_radiation_monochromator graphite
_diffrn_radiation_source 'fine-focus sealed tube'
_diffrn_radiation_type MoK\a
_diffrn_radiation_wavelength 0.71073
_diffrn_reflns_av_R_equivalents 0.0469
_diffrn_reflns_av_sigmaI/netI 0.0707
_diffrn_reflns_limit_h_max 19
_diffrn_reflns_limit_h_min -21
_diffrn_reflns_limit_k_max 16
_diffrn_reflns_limit_k_min -16
_diffrn_reflns_limit_l_max 21
_diffrn_reflns_limit_l_min -21
_diffrn_reflns_number 27510
_diffrn_reflns_theta_full 27.00
_diffrn_reflns_theta_max 27.00
_diffrn_reflns_theta_min 2.91
_exptl_absorpt_coefficient_mu 1.066
_exptl_absorpt_correction_type none
_exptl_crystal_colour black
_exptl_crystal_density_diffrn 1.801
_exptl_crystal_density_method 'not measured'
_exptl_crystal_description prism
_exptl_crystal_F_000 1976
_exptl_crystal_size_max 0.169
_exptl_crystal_size_mid 0.149
_exptl_crystal_size_min 0.087
_refine_diff_density_max 3.582
_refine_diff_density_min -1.025
_refine_diff_density_rms 0.173
_refine_ls_extinction_method none
_refine_ls_goodness_of_fit_ref 0.967
_refine_ls_hydrogen_treatment constr
_refine_ls_matrix_type full
_refine_ls_number_parameters 428
_refine_ls_number_reflns 7772
_refine_ls_number_restraints 0
_refine_ls_restrained_S_all 0.967
_refine_ls_R_factor_all 0.1160
_refine_ls_R_factor_gt 0.0626
_refine_ls_shift/su_max 0.000
_refine_ls_shift/su_mean 0.000
_refine_ls_structure_factor_coef Fsqd
_refine_ls_weighting_details 'calc w=1/[\s^2^(Fo^2^)+(0.1025P)^2^+0.0000P] where P=(Fo^2^+2Fc^2^)/3'
_refine_ls_weighting_scheme calc
_refine_ls_wR_factor_gt 0.1651
_refine_ls_wR_factor_ref 0.1846
_reflns_number_gt 4032
_reflns_number_total 7772
_reflns_threshold_expression >2sigma(I)
_cod_data_source_file cg401416h_si_002.cif
_cod_data_source_block ET4ABS15K
_cod_depositor_comments
;
The following automatic conversions were performed:

'_symmetry_cell_setting' value 'Monoclinic' changed to 'monoclinic'
according to /home/saulius/struct/CIF-dictionaries/cif_core.dic
dictionary named 'cif_core.dic' version 2.4.2 from 2011-04-26.

Automatic conversion script
Id: cif_fix_values 1891 2012-01-12 08:04:46Z andrius 
;
_cod_original_cell_volume 3577.09(13)
_cod_original_sg_symbol_H-M P21/c
_cod_database_code 4508584

loop_
_symmetry_equiv_pos_as_xyz
'x, y, z'
'-x, y+1/2, -z+1/2'
'-x, -y, -z'
'x, -y-1/2, z-1/2'

loop_
_atom_site_label
_atom_site_type_symbol
_atom_site_fract_x
_atom_site_fract_y
_atom_site_fract_z
_atom_site_U_iso_or_equiv
_atom_site_adp_type
_atom_site_occupancy
_atom_site_symmetry_multiplicity
_atom_site_calc_flag
_atom_site_refinement_flags
S1 S -0.18792(9) 0.17139(11) 0.18447(8) 0.0125(3) Uani 1 1 d .
S2 S -0.23869(9) 0.42652(10) 0.14302(8) 0.0120(3) Uani 1 1 d .
S3 S -0.05765(8) 0.24986(10) 0.32861(8) 0.0083(3) Uani 1 1 d .
S4 S -0.09461(9) 0.46652(11) 0.28821(8) 0.0106(3) Uani 1 1 d .
S5 S 0.09674(9) 0.31551(10) 0.48222(8) 0.0083(3) Uani 1 1 d .
S6 S 0.06676(9) 0.53105(10) 0.43624(8) 0.0100(3) Uani 1 1 d .
S7 S 0.24613(9) 0.35122(11) 0.62192(8) 0.0129(3) Uani 1 1 d .
S8 S 0.21058(10) 0.60962(11) 0.56428(9) 0.0179(4) Uani 1 1 d .
S11 S -0.25327(9) 0.35349(10) -0.11517(8) 0.0115(3) Uani 1 1 d .
S12 S -0.21369(9) 0.61131(11) -0.05596(9) 0.0155(4) Uani 1 1 d .
S13 S -0.09924(9) 0.31504(10) 0.01809(8) 0.0098(3) Uani 1 1 d .
S14 S -0.06657(9) 0.53050(10) 0.06511(8) 0.0101(3) Uani 1 1 d .
S15 S 0.05675(9) 0.24788(10) 0.17266(8) 0.0081(3) Uani 1 1 d .
S16 S 0.09492(9) 0.46598(10) 0.20909(8) 0.0101(3) Uani 1 1 d .
S17 S 0.18456(9) 0.17349(10) 0.32134(8) 0.0109(3) Uani 1 1 d .
S18 S 0.23420(9) 0.42897(10) 0.35880(8) 0.0109(3) Uani 1 1 d .
S21 S 0.50391(10) 0.27578(10) 0.74266(9) 0.0116(3) Uani 1 1 d .
O1 O 0.4370(3) 0.2366(4) 0.7670(3) 0.0358(13) Uani 1 1 d .
O2 O 0.5833(3) 0.2500(3) 0.7982(3) 0.0287(11) Uani 1 1 d .
O3 O 0.4962(3) 0.3834(3) 0.7229(3) 0.0282(11) Uani 1 1 d .
C1 C -0.2906(3) 0.2227(4) 0.1496(3) 0.0127(12) Uani 1 1 d .
H1A H -0.3286 0.1691 0.1195 0.015 Uiso 1 1 calc R
H1B H -0.3083 0.2435 0.1986 0.015 Uiso 1 1 calc R
C2 C -0.2951(4) 0.3137(4) 0.0930(3) 0.0134(13) Uani 1 1 d .
H2A H -0.3535 0.3326 0.0689 0.016 Uiso 1 1 calc R
H2B H -0.2735 0.2932 0.0464 0.016 Uiso 1 1 calc R
C3 C -0.1383(3) 0.2767(4) 0.2400(3) 0.0104(12) Uani 1 1 d .
C4 C -0.1570(3) 0.3766(4) 0.2226(3) 0.0087(12) Uani 1 1 d .
C5 C -0.0312(3) 0.3773(4) 0.3526(3) 0.0070(12) Uani 1 1 d .
C6 C 0.0352(4) 0.4051(4) 0.4164(3) 0.0118(13) Uani 1 1 d .
C7 C 0.1656(3) 0.4038(4) 0.5436(3) 0.0093(12) Uani 1 1 d .
C8 C 0.1513(3) 0.5024(4) 0.5217(3) 0.0097(12) Uani 1 1 d .
C9 C 0.3023(5) 0.4616(5) 0.6687(5) 0.056(3) Uani 1 1 d .
H9A H 0.2798 0.4837 0.7143 0.067 Uiso 1 1 calc R
H9B H 0.3597 0.4402 0.6948 0.067 Uiso 1 1 calc R
C10 C 0.3044(4) 0.5487(5) 0.6187(4) 0.039(2) Uani 1 1 d .
H10A H 0.3325 0.5285 0.5770 0.047 Uiso 1 1 calc R
H10B H 0.3394 0.6005 0.6552 0.047 Uiso 1 1 calc R
C11 C -0.3242(4) 0.4591(5) -0.1273(4) 0.0252(15) Uani 1 1 d .
H11A H -0.3734 0.4440 -0.1743 0.030 Uiso 1 1 calc R
H11B H -0.3421 0.4647 -0.0763 0.030 Uiso 1 1 calc R
C12 C -0.2894(4) 0.5592(5) -0.1430(4) 0.0272(16) Uani 1 1 d .
H12A H -0.3350 0.6088 -0.1611 0.033 Uiso 1 1 calc R
H12B H -0.2649 0.5508 -0.1895 0.033 Uiso 1 1 calc R
C13 C -0.1695(3) 0.4048(4) -0.0399(3) 0.0084(12) Uani 1 1 d .
C14 C -0.1541(3) 0.5033(4) -0.0170(3) 0.0102(12) Uani 1 1 d .
C15 C -0.0370(3) 0.4033(4) 0.0852(3) 0.0089(12) Uani 1 1 d .
C16 C 0.0288(3) 0.3746(4) 0.1478(3) 0.0097(12) Uani 1 1 d .
C17 C 0.1357(3) 0.2769(4) 0.2634(3) 0.0089(12) Uani 1 1 d .
C18 C 0.1542(3) 0.3761(4) 0.2793(3) 0.0089(12) Uani 1 1 d .
C19 C 0.2875(3) 0.2264(4) 0.3549(3) 0.0128(12) Uani 1 1 d .
H19A H 0.3259 0.1735 0.3858 0.015 Uiso 1 1 calc R
H19B H 0.3047 0.2456 0.3054 0.015 Uiso 1 1 calc R
C20 C 0.2926(4) 0.3189(4) 0.4100(4) 0.0190(14) Uani 1 1 d .
H20A H 0.3510 0.3390 0.4322 0.023 Uiso 1 1 calc R
H20B H 0.2727 0.2996 0.4580 0.023 Uiso 1 1 calc R
C21 C 0.5008(4) 0.2117(4) 0.6470(4) 0.0152(12) Uani 1 1 d .
C22 C 0.4868(3) 0.2667(4) 0.5703(3) 0.0159(13) Uani 1 1 d .
H22 H 0.4797 0.3386 0.5698 0.019 Uiso 1 1 calc R
C23 C 0.4835(3) 0.2171(4) 0.4985(3) 0.0163(13) Uani 1 1 d .
H23 H 0.4765 0.2545 0.4484 0.020 Uiso 1 1 calc R
C24 C 0.4907(3) 0.1077(4) 0.4984(3) 0.0129(12) Uani 1 1 d .
C25 C 0.5066(4) 0.0516(4) 0.5765(3) 0.0141(12) Uani 1 1 d .
C26 C 0.5116(3) 0.1058(5) 0.6488(3) 0.0161(13) Uani 1 1 d .
H26 H 0.5226 0.0705 0.7003 0.019 Uiso 1 1 calc R
C27 C 0.5152(4) -0.0528(4) 0.5759(3) 0.0146(12) Uani 1 1 d .
H27 H 0.5254 -0.0892 0.6268 0.018 Uiso 1 1 calc R
O4 O 0.5261(3) 0.5550(4) 0.6349(3) 0.0388(13) Uiso 1 1 d .
O5 O 0.5991 0.4745 0.5269 0.149 Uiso 1 1 d .

loop_
_atom_site_aniso_label
_atom_site_aniso_U_11
_atom_site_aniso_U_22
_atom_site_aniso_U_33
_atom_site_aniso_U_23
_atom_site_aniso_U_13
_atom_site_aniso_U_12
S1 0.0113(8) 0.0084(8) 0.0143(7) -0.0018(6) -0.0021(6) 0.0011(6)
S2 0.0134(8) 0.0080(8) 0.0112(7) 0.0016(5) -0.0021(6) 0.0011(6)
S3 0.0077(7) 0.0074(7) 0.0076(7) 0.0004(5) -0.0014(6) 0.0006(6)
S4 0.0098(8) 0.0091(7) 0.0103(7) -0.0002(5) -0.0013(6) 0.0013(6)
S5 0.0089(8) 0.0057(7) 0.0083(7) 0.0001(5) -0.0008(6) 0.0011(6)
S6 0.0104(8) 0.0053(7) 0.0124(7) -0.0001(5) 0.0003(6) -0.0004(6)
S7 0.0130(8) 0.0096(8) 0.0116(7) -0.0006(5) -0.0038(6) 0.0015(6)
S8 0.0172(9) 0.0070(8) 0.0227(8) -0.0024(6) -0.0050(7) -0.0007(7)
S11 0.0116(8) 0.0081(8) 0.0113(7) 0.0001(5) -0.0023(6) 0.0003(6)
S12 0.0122(9) 0.0078(8) 0.0194(8) 0.0013(6) -0.0070(6) 0.0011(6)
S13 0.0100(8) 0.0065(7) 0.0105(7) -0.0007(5) -0.0007(6) -0.0005(6)
S14 0.0095(8) 0.0071(7) 0.0113(7) -0.0004(5) -0.0008(6) 0.0009(6)
S15 0.0087(8) 0.0065(7) 0.0077(7) -0.0003(5) -0.0001(6) 0.0010(6)
S16 0.0088(8) 0.0081(7) 0.0106(7) -0.0006(5) -0.0016(6) -0.0004(6)
S17 0.0110(8) 0.0086(8) 0.0101(7) 0.0026(5) -0.0015(6) -0.0008(6)
S18 0.0107(8) 0.0091(8) 0.0099(7) -0.0005(5) -0.0017(6) 0.0005(6)
S21 0.0132(7) 0.0072(6) 0.0115(7) -0.0031(6) -0.0012(5) -0.0016(7)
O1 0.031(3) 0.039(3) 0.047(3) -0.023(2) 0.028(2) -0.017(2)
O2 0.033(3) 0.026(3) 0.023(2) -0.0041(19) 0.002(2) 0.006(2)
O3 0.045(3) 0.015(2) 0.027(2) -0.0056(18) 0.012(2) 0.002(2)
C1 0.007(3) 0.016(3) 0.013(3) -0.004(2) 0.000(2) 0.003(3)
C2 0.011(3) 0.014(3) 0.011(3) -0.003(2) -0.003(2) -0.003(2)
C3 0.012(3) 0.008(3) 0.011(3) -0.005(2) 0.003(2) 0.000(2)
C4 0.007(3) 0.009(3) 0.008(3) -0.001(2) -0.001(2) 0.000(2)
C5 0.006(3) 0.006(3) 0.009(3) 0.000(2) 0.002(2) 0.001(2)
C6 0.015(4) 0.010(3) 0.011(3) 0.003(2) 0.005(3) 0.005(2)
C7 0.011(3) 0.004(3) 0.011(3) -0.001(2) -0.001(2) 0.000(2)
C8 0.007(3) 0.012(3) 0.007(3) -0.003(2) -0.004(2) -0.001(2)
C9 0.025(4) 0.020(4) 0.088(7) -0.002(4) -0.040(4) 0.002(3)
C10 0.020(4) 0.026(4) 0.046(5) 0.016(3) -0.030(3) -0.010(3)
C11 0.018(4) 0.030(4) 0.027(4) -0.004(3) 0.005(3) -0.004(3)
C12 0.025(4) 0.020(4) 0.026(4) -0.003(3) -0.011(3) 0.006(3)
C13 0.010(3) 0.010(3) 0.005(3) 0.004(2) 0.001(2) 0.004(2)
C14 0.008(3) 0.012(3) 0.009(3) -0.002(2) 0.000(2) 0.002(2)
C15 0.005(3) 0.011(3) 0.010(3) -0.002(2) 0.001(2) 0.000(2)
C16 0.012(3) 0.007(3) 0.008(3) 0.002(2) -0.001(2) 0.002(2)
C17 0.006(3) 0.012(3) 0.008(3) -0.007(2) 0.001(2) 0.001(2)
C18 0.005(3) 0.015(3) 0.005(3) 0.001(2) -0.002(2) 0.001(2)
C19 0.008(3) 0.011(3) 0.016(3) 0.002(2) -0.002(2) 0.004(2)
C20 0.009(3) 0.015(3) 0.028(4) 0.000(3) -0.003(3) 0.001(3)
C21 0.012(3) 0.013(3) 0.022(3) -0.002(2) 0.007(2) 0.000(2)
C22 0.017(3) 0.009(3) 0.022(3) 0.000(2) 0.005(3) 0.000(2)
C23 0.011(3) 0.020(3) 0.016(3) 0.000(2) 0.000(2) 0.006(2)
C24 0.012(3) 0.017(3) 0.009(3) -0.002(2) 0.002(2) 0.003(2)
C25 0.011(3) 0.012(3) 0.021(3) -0.001(2) 0.009(2) 0.000(2)
C26 0.009(3) 0.033(4) 0.006(3) 0.007(2) 0.001(2) -0.002(3)
C27 0.017(3) 0.019(3) 0.006(3) -0.002(2) 0.002(2) -0.001(3)

loop_
_atom_type_symbol
_atom_type_description
_atom_type_scat_dispersion_real
_atom_type_scat_dispersion_imag
_atom_type_scat_source
C C 0.0033 0.0016 'International Tables Vol C Tables 4.2.6.8 and 6.1.1.4'
H H 0.0000 0.0000 'International Tables Vol C Tables 4.2.6.8 and 6.1.1.4'
O O 0.0106 0.0060 'International Tables Vol C Tables 4.2.6.8 and 6.1.1.4'
S S 0.1246 0.1234 'International Tables Vol C Tables 4.2.6.8 and 6.1.1.4'

loop_
_geom_angle_atom_site_label_1
_geom_angle_atom_site_label_2
_geom_angle_atom_site_label_3
_geom_angle
_geom_angle_site_symmetry_1
_geom_angle_site_symmetry_3
C3 S1 C1 98.8(3) . .
C4 S2 C2 104.1(3) . .
C3 S3 C5 95.2(2) . .
C5 S4 C4 95.3(2) . .
C6 S5 C7 96.0(3) . .
C6 S6 C8 95.1(3) . .
C7 S7 C9 102.4(3) . .
C8 S8 C10 100.0(3) . .
C13 S11 C11 99.5(3) . .
C14 S12 C12 101.5(3) . .
C15 S13 C13 95.9(3) . .
C15 S14 C14 95.2(3) . .
C16 S15 C17 95.1(3) . .
C16 S16 C18 94.7(2) . .
C17 S17 C19 98.0(3) . .
C18 S18 C20 104.1(3) . .
O1 S21 O2 114.3(3) . .
O1 S21 O3 113.2(3) . .
O2 S21 O3 112.5(3) . .
O1 S21 C21 105.5(3) . .
O2 S21 C21 104.4(3) . .
O3 S21 C21 105.9(3) . .
C2 C1 S1 111.6(4) . .
C2 C1 H1A 109.3 . .
S1 C1 H1A 109.3 . .
C2 C1 H1B 109.3 . .
S1 C1 H1B 109.3 . .
H1A C1 H1B 108.0 . .
C1 C2 S2 115.1(4) . .
C1 C2 H2A 108.5 . .
S2 C2 H2A 108.5 . .
C1 C2 H2B 108.5 . .
S2 C2 H2B 108.5 . .
H2A C2 H2B 107.5 . .
C4 C3 S1 127.0(4) . .
C4 C3 S3 117.1(4) . .
S1 C3 S3 115.9(3) . .
C3 C4 S4 116.9(4) . .
C3 C4 S2 127.5(4) . .
S4 C4 S2 115.6(3) . .
C6 C5 S4 122.2(4) . .
C6 C5 S3 122.4(4) . .
S4 C5 S3 115.3(3) . .
C5 C6 S6 123.0(4) . .
C5 C6 S5 121.9(4) . .
S6 C6 S5 115.1(3) . .
C8 C7 S7 128.7(4) . .
C8 C7 S5 115.9(4) . .
S7 C7 S5 115.4(3) . .
C7 C8 S6 118.0(4) . .
C7 C8 S8 128.3(4) . .
S6 C8 S8 113.6(3) . .
C10 C9 S7 119.5(6) . .
C10 C9 H9A 107.4 . .
S7 C9 H9A 107.4 . .
C10 C9 H9B 107.4 . .
S7 C9 H9B 107.4 . .
H9A C9 H9B 107.0 . .
C9 C10 S8 119.4(5) . .
C9 C10 H10A 107.5 . .
S8 C10 H10A 107.5 . .
C9 C10 H10B 107.5 . .
S8 C10 H10B 107.5 . .
H10A C10 H10B 107.0 . .
C12 C11 S11 114.1(5) . .
C12 C11 H11A 108.7 . .
S11 C11 H11A 108.7 . .
C12 C11 H11B 108.7 . .
S11 C11 H11B 108.7 . .
H11A C11 H11B 107.6 . .
C11 C12 S12 115.0(5) . .
C11 C12 H12A 108.5 . .
S12 C12 H12A 108.5 . .
C11 C12 H12B 108.5 . .
S12 C12 H12B 108.5 . .
H12A C12 H12B 107.5 . .
C14 C13 S11 128.7(4) . .
C14 C13 S13 115.9(4) . .
S11 C13 S13 115.2(3) . .
C13 C14 S14 118.0(4) . .
C13 C14 S12 128.4(5) . .
S14 C14 S12 113.5(3) . .
C16 C15 S13 122.1(4) . .
C16 C15 S14 123.0(4) . .
S13 C15 S14 114.9(3) . .
C15 C16 S15 124.0(4) . .
C15 C16 S16 120.8(4) . .
S15 C16 S16 115.2(3) . .
C18 C17 S17 126.7(4) . .
C18 C17 S15 117.2(4) . .
S17 C17 S15 116.1(3) . .
C17 C18 S18 128.2(4) . .
C17 C18 S16 117.3(4) . .
S18 C18 S16 114.4(3) . .
C20 C19 S17 112.2(4) . .
C20 C19 H19A 109.2 . .
S17 C19 H19A 109.2 . .
C20 C19 H19B 109.2 . .
S17 C19 H19B 109.2 . .
H19A C19 H19B 107.9 . .
C19 C20 S18 114.8(4) . .
C19 C20 H20A 108.6 . .
S18 C20 H20A 108.6 . .
C19 C20 H20B 108.6 . .
S18 C20 H20B 108.6 . .
H20A C20 H20B 107.5 . .
C26 C21 C22 120.3(5) . .
C26 C21 S21 118.3(4) . .
C22 C21 S21 121.3(4) . .
C23 C22 C21 120.6(5) . .
C23 C22 H22 119.7 . .
C21 C22 H22 119.7 . .
C22 C23 C24 119.9(5) . .
C22 C23 H23 120.1 . .
C24 C23 H23 120.1 . .
C27 C24 C23 121.6(5) 3_656 .
C27 C24 C25 118.8(5) 3_656 .
C23 C24 C25 119.6(5) . .
C27 C25 C26 122.5(5) . .
C27 C25 C24 119.1(5) . .
C26 C25 C24 118.4(5) . .
C25 C26 C21 121.0(5) . .
C25 C26 H26 119.5 . .
C21 C26 H26 119.5 . .
C25 C27 C24 122.1(5) . 3_656
C25 C27 H27 119.0 . .
C24 C27 H27 119.0 3_656 .

loop_
_geom_bond_atom_site_label_1
_geom_bond_atom_site_label_2
_geom_bond_distance
_geom_bond_site_symmetry_2
S1 C3 1.741(5) .
S1 C1 1.803(5) .
S2 C4 1.753(5) .
S2 C2 1.830(5) .
S3 C3 1.744(6) .
S3 C5 1.747(5) .
S4 C5 1.739(5) .
S4 C4 1.748(5) .
S5 C6 1.740(5) .
S5 C7 1.754(5) .
S6 C6 1.738(6) .
S6 C8 1.755(6) .
S7 C7 1.744(6) .
S7 C9 1.786(7) .
S8 C8 1.757(5) .
S8 C10 1.782(6) .
S11 C13 1.743(6) .
S11 C11 1.808(6) .
S12 C14 1.754(6) .
S12 C12 1.782(6) .
S13 C15 1.744(5) .
S13 C13 1.758(5) .
S14 C15 1.746(5) .
S14 C14 1.749(6) .
S15 C16 1.745(5) .
S15 C17 1.757(5) .
S16 C16 1.757(5) .
S16 C18 1.763(5) .
S17 C17 1.734(5) .
S17 C19 1.814(6) .
S18 C18 1.752(5) .
S18 C20 1.821(6) .
S21 O1 1.410(4) .
S21 O2 1.443(4) .
S21 O3 1.447(4) .
S21 C21 1.797(6) .
C1 C2 1.513(7) .
C1 H1A 0.9900 .
C1 H1B 0.9900 .
C2 H2A 0.9900 .
C2 H2B 0.9900 .
C3 C4 1.359(7) .
C5 C6 1.363(7) .
C7 C8 1.346(7) .
C9 C10 1.422(9) .
C9 H9A 0.9900 .
C9 H9B 0.9900 .
C10 H10A 0.9900 .
C10 H10B 0.9900 .
C11 C12 1.494(8) .
C11 H11A 0.9900 .
C11 H11B 0.9900 .
C12 H12A 0.9900 .
C12 H12B 0.9900 .
C13 C14 1.352(7) .
C15 C16 1.350(7) .
C17 C18 1.346(7) .
C19 C20 1.512(7) .
C19 H19A 0.9900 .
C19 H19B 0.9900 .
C20 H20A 0.9900 .
C20 H20B 0.9900 .
C21 C26 1.400(8) .
C21 C22 1.433(7) .
C22 C23 1.354(7) .
C22 H22 0.9500 .
C23 C24 1.440(8) .
C23 H23 0.9500 .
C24 C27 1.415(7) 3_656
C24 C25 1.458(7) .
C25 C27 1.378(7) .
C25 C26 1.384(7) .
C26 H26 0.9500 .
C27 C24 1.415(7) 3_656
C27 H27 0.9500 .

loop_
_geom_torsion_atom_site_label_1
_geom_torsion_atom_site_label_2
_geom_torsion_atom_site_label_3
_geom_torsion_atom_site_label_4
_geom_torsion
_geom_torsion_site_symmetry_1
_geom_torsion_site_symmetry_4
C3 S1 C1 C2 63.1(4) . .
S1 C1 C2 S2 -66.7(5) . .
C4 S2 C2 C1 29.9(5) . .
C1 S1 C3 C4 -32.5(5) . .
C1 S1 C3 S3 145.8(3) . .
C5 S3 C3 C4 -4.1(5) . .
C5 S3 C3 S1 177.4(3) . .
S1 C3 C4 S4 -178.5(3) . .
S3 C3 C4 S4 3.2(6) . .
S1 C3 C4 S2 3.3(8) . .
S3 C3 C4 S2 -175.1(3) . .
C5 S4 C4 C3 -0.5(5) . .
C5 S4 C4 S2 178.0(3) . .
C2 S2 C4 C3 2.8(6) . .
C2 S2 C4 S4 -175.4(3) . .
C4 S4 C5 C6 176.5(5) . .
C4 S4 C5 S3 -2.3(3) . .
C3 S3 C5 C6 -175.2(5) . .
C3 S3 C5 S4 3.6(3) . .
S4 C5 C6 S6 -3.7(7) . .
S3 C5 C6 S6 175.1(3) . .
S4 C5 C6 S5 178.3(3) . .
S3 C5 C6 S5 -3.0(7) . .
C8 S6 C6 C5 -179.4(5) . .
C8 S6 C6 S5 -1.2(3) . .
C7 S5 C6 C5 179.5(5) . .
C7 S5 C6 S6 1.4(3) . .
C9 S7 C7 C8 2.5(7) . .
C9 S7 C7 S5 179.2(4) . .
C6 S5 C7 C8 -1.0(5) . .
C6 S5 C7 S7 -178.1(3) . .
S7 C7 C8 S6 177.0(3) . .
S5 C7 C8 S6 0.4(6) . .
S7 C7 C8 S8 1.1(9) . .
S5 C7 C8 S8 -175.5(3) . .
C6 S6 C8 C7 0.5(5) . .
C6 S6 C8 S8 177.0(3) . .
C10 S8 C8 C7 16.2(6) . .
C10 S8 C8 S6 -159.9(4) . .
C7 S7 C9 C10 -32.2(8) . .
S7 C9 C10 S8 59.0(9) . .
C8 S8 C10 C9 -45.9(7) . .
C13 S11 C11 C12 51.4(5) . .
S11 C11 C12 S12 -70.7(6) . .
C14 S12 C12 C11 43.5(5) . .
C11 S11 C13 C14 -17.3(6) . .
C11 S11 C13 S13 158.4(3) . .
C15 S13 C13 C14 0.6(5) . .
C15 S13 C13 S11 -175.6(3) . .
S11 C13 C14 S14 176.7(3) . .
S13 C13 C14 S14 1.1(6) . .
S11 C13 C14 S12 -0.1(8) . .
S13 C13 C14 S12 -175.7(3) . .
C15 S14 C14 C13 -2.2(5) . .
C15 S14 C14 S12 175.1(3) . .
C12 S12 C14 C13 -8.7(6) . .
C12 S12 C14 S14 174.4(3) . .
C13 S13 C15 C16 177.9(5) . .
C13 S13 C15 S14 -2.1(3) . .
C14 S14 C15 C16 -177.4(5) . .
C14 S14 C15 S13 2.5(3) . .
S13 C15 C16 S15 -3.4(7) . .
S14 C15 C16 S15 176.6(3) . .
S13 C15 C16 S16 174.9(3) . .
S14 C15 C16 S16 -5.2(7) . .
C17 S15 C16 C15 -173.4(5) . .
C17 S15 C16 S16 8.3(3) . .
C18 S16 C16 C15 174.1(5) . .
C18 S16 C16 S15 -7.5(3) . .
C19 S17 C17 C18 -33.5(5) . .
C19 S17 C17 S15 144.0(3) . .
C16 S15 C17 C18 -6.2(5) . .
C16 S15 C17 S17 176.1(3) . .
S17 C17 C18 S18 3.1(8) . .
S15 C17 C18 S18 -174.3(3) . .
S17 C17 C18 S16 179.4(3) . .
S15 C17 C18 S16 1.9(6) . .
C20 S18 C18 C17 4.8(6) . .
C20 S18 C18 S16 -171.5(3) . .
C16 S16 C18 C17 3.4(5) . .
C16 S16 C18 S18 -179.9(3) . .
C17 S17 C19 C20 63.9(4) . .
S17 C19 C20 S18 -65.5(5) . .
C18 S18 C20 C19 27.4(5) . .
O1 S21 C21 C26 -63.2(6) . .
O2 S21 C21 C26 57.6(5) . .
O3 S21 C21 C26 176.5(5) . .
O1 S21 C21 C22 116.1(5) . .
O2 S21 C21 C22 -123.1(5) . .
O3 S21 C21 C22 -4.1(6) . .
C26 C21 C22 C23 0.2(9) . .
S21 C21 C22 C23 -179.1(5) . .
C21 C22 C23 C24 2.7(9) . .
C22 C23 C24 C27 177.8(5) . 3_656
C22 C23 C24 C25 -3.8(9) . .
C27 C24 C25 C27 -0.1(9) 3_656 .
C23 C24 C25 C27 -178.6(5) . .
C27 C24 C25 C26 -179.5(5) 3_656 .
C23 C24 C25 C26 2.1(8) . .
C27 C25 C26 C21 -178.6(6) . .
C24 C25 C26 C21 0.7(9) . .
C22 C21 C26 C25 -1.9(9) . .
S21 C21 C26 C25 177.4(4) . .
C26 C25 C27 C24 179.5(5) . 3_656
C24 C25 C27 C24 0.2(9) . 3_656
